data_1503513
loop_
_publ_author_name
'Gidron, Ori'
'Shimon, Linda J. W.'
'Leitus, Gregory'
'Bendikov, Michael'

_publ_section_title
;
 Reactivity of long conjugated systems: selectivity of Diels-Alder
 cycloaddition in oligofurans.
;
_journal_issue 2
_journal_name_full 'Organic letters'
_journal_page_first 502
_journal_page_last 505
_journal_paper_doi 10.1021/ol202987e
_journal_volume 14
_journal_year 2012
_chemical_absolute_configuration ad
_chemical_formula_moiety 'C16 H11 N O5'
_chemical_formula_sum 'C16 H11 N O5'
_chemical_formula_weight 297.26
_chemical_name_systematic
; 
 ? 
;
_space_group_IT_number 19
_symmetry_cell_setting orthorhombic
_symmetry_space_group_name_Hall 'P 2ac 2ab'
_symmetry_space_group_name_H-M 'P 21 21 21'
_atom_sites_solution_hydrogens geom
_atom_sites_solution_primary direct
_atom_sites_solution_secondary difmap
_audit_creation_method SHELXL-97
_cell_angle_alpha 90.00
_cell_angle_beta 90.00
_cell_angle_gamma 90.00
_cell_formula_units_Z 4
_cell_length_a 6.0151(12)
_cell_length_b 10.963(2)
_cell_length_c 20.032(4)
_cell_measurement_reflns_used 10958
_cell_measurement_temperature 120(2)
_cell_measurement_theta_max 26.37
_cell_measurement_theta_min 2.05
_cell_volume 1321.0(4)
_computing_cell_refinement 'Bruker Apex2'
_computing_data_collection 'Bruker Apex2'
_computing_data_reduction 'Bruker Apex2'
_computing_molecular_graphics 'Bruker SHELXTL'
_computing_publication_material 'Bruker SHELXTL'
_computing_structure_refinement 'SHELXL-97 (Sheldrick, 1997)'
_computing_structure_solution 'SHELXS-97 (Sheldrick, 1990)'
_diffrn_ambient_temperature 120(2)
_diffrn_measured_fraction_theta_full 0.998
_diffrn_measured_fraction_theta_max 0.998
_diffrn_measurement_device_type 'Bruker Kappa Apex2 CCD'
_diffrn_measurement_method 'phi and omega scans'
_diffrn_radiation_monochromator graphite
_diffrn_radiation_source 'fine-focus sealed tube'
_diffrn_radiation_type MoK\a
_diffrn_radiation_wavelength 0.71073
_diffrn_reflns_av_R_equivalents 0.0833
_diffrn_reflns_av_sigmaI/netI 0.0500
_diffrn_reflns_limit_h_max 7
_diffrn_reflns_limit_h_min -7
_diffrn_reflns_limit_k_max 13
_diffrn_reflns_limit_k_min -13
_diffrn_reflns_limit_l_max 25
_diffrn_reflns_limit_l_min -22
_diffrn_reflns_number 10958
_diffrn_reflns_theta_full 26.37
_diffrn_reflns_theta_max 26.37
_diffrn_reflns_theta_min 2.75
_exptl_absorpt_coefficient_mu 0.113
_exptl_absorpt_correction_T_max 0.9953
_exptl_absorpt_correction_T_min 0.9920
_exptl_absorpt_correction_type multi-scan
_exptl_absorpt_process_details 'Bruker SHELXTL'
_exptl_crystal_colour colourless
_exptl_crystal_density_diffrn 1.495
_exptl_crystal_density_method 'not measured'
_exptl_crystal_description needle
_exptl_crystal_F_000 616
_exptl_crystal_size_max 0.07
_exptl_crystal_size_mid 0.05
_exptl_crystal_size_min 0.04
_refine_diff_density_max 0.257
_refine_diff_density_min -0.213
_refine_diff_density_rms 0.053
_refine_ls_abs_structure_details 'Flack H D (1983), Acta Cryst. A39, 876-881'
_refine_ls_extinction_method none
_refine_ls_goodness_of_fit_ref 1.093
_refine_ls_hydrogen_treatment mixed
_refine_ls_matrix_type full
_refine_ls_number_parameters 243
_refine_ls_number_reflns 1592
_refine_ls_number_restraints 0
_refine_ls_restrained_S_all 1.093
_refine_ls_R_factor_all 0.0562
_refine_ls_R_factor_gt 0.0381
_refine_ls_shift/su_max 0.016
_refine_ls_shift/su_mean 0.002
_refine_ls_structure_factor_coef Fsqd
_refine_ls_weighting_details 'calc w=1/[\s^2^(Fo^2^)+(0.0496P)^2^+0.0000P] where P=(Fo^2^+2Fc^2^)/3'
_refine_ls_weighting_scheme calc
_refine_ls_wR_factor_gt 0.0846
_refine_ls_wR_factor_ref 0.0926
_reflns_number_gt 1282
_reflns_number_total 1592
_reflns_threshold_expression >2sigma(I)
_cod_data_source_file ol202987e_si_003.cif
_cod_data_source_block bd82
_cod_depositor_comments
;
The following automatic conversions were performed:

'_symmetry_cell_setting' value 'Orthorhombic' changed to
'orthorhombic' according to
/home/saulius/struct/CIF-dictionaries/cif_core.dic dictionary named
'cif_core.dic' version 2.4.1 from 2010-06-29.

Automatic conversion script
Id: cif_fix_values 1715 2011-07-08 13:25:40Z adriana 
;
_cod_original_cell_volume 1321.0(5)
_cod_original_sg_symbol_Hall P2ac2ab
_cod_original_sg_symbol_H-M P2(1)2(1)2(1)
_cod_database_code 1503513

loop_
_symmetry_equiv_pos_as_xyz
'x, y, z'
'-x+1/2, -y, z+1/2'
'-x, y+1/2, -z+1/2'
'x+1/2, -y+1/2, -z'

loop_
_atom_site_label
_atom_site_type_symbol
_atom_site_fract_x
_atom_site_fract_y
_atom_site_fract_z
_atom_site_U_iso_or_equiv
_atom_site_adp_type
_atom_site_occupancy
_atom_site_symmetry_multiplicity
_atom_site_calc_flag
O1 O 0.5683(3) -0.25171(16) 0.03110(9) 0.0199(5) Uani 1 1 d
O2 O 0.8569(4) -0.62059(18) -0.02368(11) 0.0295(5) Uani 1 1 d
O3 O 0.5747(4) -0.52763(17) 0.13706(10) 0.0207(5) Uani 1 1 d
O4 O 0.1938(3) -0.26988(17) 0.14423(10) 0.0206(5) Uani 1 1 d
O5 O 0.0873(4) 0.03447(18) 0.20549(10) 0.0248(5) Uani 1 1 d
N1 N 0.7454(5) -0.4245(2) -0.00273(12) 0.0203(6) Uani 1 1 d
C1 C 0.5709(5) -0.3614(2) 0.02425(13) 0.0158(6) Uani 1 1 d
H1 H 0.852(7) -0.381(3) -0.0197(19) 0.043(11) Uiso 1 1 d
C2 C 0.7203(6) -0.5490(3) -0.00302(13) 0.0210(7) Uani 1 1 d
C3 C 0.3938(6) -0.4525(2) 0.04435(14) 0.0185(6) Uani 1 1 d
H3 H 0.254(6) -0.431(2) 0.0253(14) 0.014(7) Uiso 1 1 d
C4 C 0.4942(5) -0.5773(2) 0.02750(15) 0.0204(6) Uani 1 1 d
H4 H 0.411(6) -0.631(3) -0.0041(15) 0.026(9) Uiso 1 1 d
C5 C 0.3765(5) -0.4606(2) 0.12274(14) 0.0184(6) Uani 1 1 d
C6 C 0.5168(6) -0.6347(3) 0.09832(15) 0.0228(7) Uani 1 1 d
H6 H 0.631(6) -0.702(3) 0.1030(15) 0.027(9) Uiso 1 1 d
C7 C 0.1945(6) -0.5543(3) 0.13659(16) 0.0247(7) Uani 1 1 d
H7 H 0.051(7) -0.535(3) 0.1481(18) 0.040(11) Uiso 1 1 d
C8 C 0.2826(7) -0.6610(3) 0.12202(15) 0.0276(8) Uani 1 1 d
H8 H 0.220(6) -0.738(3) 0.1208(13) 0.018(8) Uiso 1 1 d
C9 C 0.3727(5) -0.3434(3) 0.15912(14) 0.0186(6) Uani 1 1 d
C10 C 0.5101(6) -0.2886(3) 0.20282(15) 0.0209(7) Uani 1 1 d
H10 H 0.634(7) -0.326(3) 0.2209(17) 0.034(10) Uiso 1 1 d
C11 C 0.4141(6) -0.1719(3) 0.21658(14) 0.0221(7) Uani 1 1 d
H11 H 0.472(5) -0.114(2) 0.2462(14) 0.010(7) Uiso 1 1 d
C12 C 0.2268(5) -0.1644(3) 0.18029(13) 0.0181(6) Uani 1 1 d
C13 C 0.0573(5) -0.0725(2) 0.17175(14) 0.0199(6) Uani 1 1 d
C14 C -0.1341(5) -0.0688(3) 0.13575(15) 0.0227(7) Uani 1 1 d
H14 H -0.179(6) -0.133(3) 0.1102(15) 0.025(9) Uiso 1 1 d
C15 C -0.2300(6) 0.0473(3) 0.14826(17) 0.0283(7) Uani 1 1 d
H15 H -0.352(7) 0.080(3) 0.1299(17) 0.029(10) Uiso 1 1 d
C16 C -0.0934(6) 0.1064(3) 0.19011(16) 0.0272(7) Uani 1 1 d
H16 H -0.098(6) 0.181(3) 0.2125(16) 0.026(9) Uiso 1 1 d

loop_
_atom_site_aniso_label
_atom_site_aniso_U_11
_atom_site_aniso_U_22
_atom_site_aniso_U_33
_atom_site_aniso_U_23
_atom_site_aniso_U_13
_atom_site_aniso_U_12
O1 0.0183(12) 0.0171(10) 0.0244(11) 0.0016(8) -0.0032(9) 0.0006(8)
O2 0.0273(13) 0.0242(11) 0.0370(13) -0.0076(10) 0.0087(11) 0.0032(10)
O3 0.0221(12) 0.0204(10) 0.0194(10) 0.0016(8) -0.0015(9) 0.0039(9)
O4 0.0210(12) 0.0195(10) 0.0212(10) -0.0048(8) 0.0003(9) 0.0018(9)
O5 0.0231(13) 0.0233(11) 0.0281(12) -0.0059(9) 0.0009(10) 0.0013(10)
N1 0.0181(15) 0.0202(12) 0.0226(13) 0.0000(10) 0.0039(12) -0.0013(12)
C1 0.0132(15) 0.0211(14) 0.0132(13) 0.0007(11) -0.0033(12) 0.0000(12)
C2 0.0240(18) 0.0216(14) 0.0175(15) -0.0010(11) 0.0004(13) -0.0012(14)
C3 0.0171(16) 0.0203(14) 0.0181(14) -0.0020(11) -0.0022(13) 0.0000(13)
C4 0.0196(16) 0.0205(14) 0.0211(15) -0.0025(12) 0.0017(13) -0.0049(13)
C5 0.0174(17) 0.0199(14) 0.0180(14) 0.0010(11) 0.0012(12) 0.0021(13)
C6 0.0268(18) 0.0185(15) 0.0231(16) 0.0024(12) 0.0030(14) -0.0008(14)
C7 0.026(2) 0.0265(17) 0.0220(16) -0.0001(13) 0.0060(14) -0.0053(14)
C8 0.038(2) 0.0219(15) 0.0227(16) 0.0013(12) 0.0080(15) -0.0077(15)
C9 0.0164(16) 0.0190(14) 0.0203(15) 0.0012(10) 0.0014(12) -0.0006(12)
C10 0.0199(17) 0.0252(15) 0.0176(15) -0.0013(12) 0.0009(14) -0.0017(14)
C11 0.0243(18) 0.0258(15) 0.0162(15) -0.0059(12) 0.0006(14) -0.0054(14)
C12 0.0192(17) 0.0209(13) 0.0143(14) -0.0022(11) 0.0036(12) -0.0038(13)
C13 0.0205(17) 0.0221(15) 0.0173(14) -0.0015(11) 0.0052(12) -0.0024(13)
C14 0.0220(18) 0.0218(16) 0.0242(16) -0.0015(13) 0.0023(14) -0.0027(14)
C15 0.0253(19) 0.0281(17) 0.0316(18) 0.0044(14) 0.0026(15) 0.0007(16)
C16 0.026(2) 0.0213(16) 0.0342(18) -0.0031(13) 0.0069(16) 0.0032(14)

loop_
_atom_type_symbol
_atom_type_description
_atom_type_scat_dispersion_real
_atom_type_scat_dispersion_imag
_atom_type_scat_source
C C 0.0033 0.0016 'International Tables Vol C Tables 4.2.6.8 and 6.1.1.4'
H H 0.0000 0.0000 'International Tables Vol C Tables 4.2.6.8 and 6.1.1.4'
N N 0.0061 0.0033 'International Tables Vol C Tables 4.2.6.8 and 6.1.1.4'
O O 0.0106 0.0060 'International Tables Vol C Tables 4.2.6.8 and 6.1.1.4'

loop_
_geom_angle_atom_site_label_1
_geom_angle_atom_site_label_2
_geom_angle_atom_site_label_3
_geom_angle
C5 O3 C6 96.2(2)
C12 O4 C9 105.4(2)
C13 O5 C16 106.1(2)
C1 N1 C2 114.8(3)
C1 N1 H1 116(2)
C2 N1 H1 129(2)
O1 C1 N1 123.8(3)
O1 C1 C3 128.0(3)
N1 C1 C3 108.1(2)
O2 C2 N1 124.9(3)
O2 C2 C4 127.7(3)
N1 C2 C4 107.4(3)
C1 C3 C4 104.7(2)
C1 C3 C5 110.4(2)
C4 C3 C5 101.2(2)
C1 C3 H3 110.4(17)
C4 C3 H3 118.9(16)
C5 C3 H3 110.8(18)
C2 C4 C3 104.9(2)
C2 C4 C6 111.7(3)
C3 C4 C6 101.2(2)
C2 C4 H4 108(2)
C3 C4 H4 118.1(19)
C6 C4 H4 112.4(17)
O3 C5 C9 111.2(2)
O3 C5 C7 102.4(2)
C9 C5 C7 119.0(3)
O3 C5 C3 100.0(2)
C9 C5 C3 116.3(2)
C7 C5 C3 105.5(2)
O3 C6 C8 102.1(2)
O3 C6 C4 100.5(2)
C8 C6 C4 106.3(3)
O3 C6 H6 112.0(18)
C8 C6 H6 117.8(19)
C4 C6 H6 115.9(18)
C8 C7 C5 105.6(3)
C8 C7 H7 130(2)
C5 C7 H7 124(2)
C7 C8 C6 105.9(3)
C7 C8 H8 131(2)
C6 C8 H8 123(2)
C10 C9 O4 111.1(3)
C10 C9 C5 134.4(3)
O4 C9 C5 114.5(2)
C9 C10 C11 106.1(3)
C9 C10 H10 123(2)
C11 C10 H10 131(2)
C12 C11 C10 106.8(3)
C12 C11 H11 127.8(18)
C10 C11 H11 125.4(18)
C11 C12 O4 110.7(3)
C11 C12 C13 134.4(3)
O4 C12 C13 114.9(2)
C14 C13 O5 110.4(3)
C14 C13 C12 133.0(3)
O5 C13 C12 116.6(3)
C13 C14 C15 106.1(3)
C13 C14 H14 122(2)
C15 C14 H14 132(2)
C16 C15 C14 107.1(3)
C16 C15 H15 125(2)
C14 C15 H15 128(2)
C15 C16 O5 110.3(3)
C15 C16 H16 135(2)
O5 C16 H16 115(2)

loop_
_geom_bond_atom_site_label_1
_geom_bond_atom_site_label_2
_geom_bond_distance
O1 C1 1.211(3)
O2 C2 1.209(4)
O3 C5 1.429(4)
O3 C6 1.449(3)
O4 C12 1.378(3)
O4 C9 1.377(3)
O5 C13 1.366(3)
O5 C16 1.377(4)
N1 C1 1.368(4)
N1 C2 1.373(4)
N1 H1 0.87(4)
C1 C3 1.514(4)
C2 C4 1.523(4)
C3 C4 1.534(4)
C3 C5 1.576(4)
C3 H3 0.95(3)
C4 C6 1.558(4)
C4 H4 1.00(3)
C5 C9 1.478(4)
C5 C7 1.527(4)
C6 C8 1.514(5)
C6 H6 1.01(3)
C7 C8 1.316(5)
C7 H7 0.92(4)
C8 H8 0.93(3)
C9 C10 1.346(4)
C10 C11 1.431(4)
C10 H10 0.93(4)
C11 C12 1.343(5)
C11 H11 0.94(3)
C12 C13 1.444(4)
C13 C14 1.359(4)
C14 C15 1.420(4)
C14 H14 0.91(3)
C15 C16 1.341(5)
C15 H15 0.90(4)
C16 H16 0.94(3)

loop_
_geom_torsion_atom_site_label_1
_geom_torsion_atom_site_label_2
_geom_torsion_atom_site_label_3
_geom_torsion_atom_site_label_4
_geom_torsion
C2 N1 C1 O1 176.8(3)
C2 N1 C1 C3 -1.8(3)
C1 N1 C2 O2 -178.8(3)
C1 N1 C2 C4 0.7(3)
O1 C1 C3 C4 -176.5(3)
N1 C1 C3 C4 2.0(3)
O1 C1 C3 C5 -68.4(4)
N1 C1 C3 C5 110.2(3)
O2 C2 C4 C3 -179.9(3)
N1 C2 C4 C3 0.6(3)
O2 C2 C4 C6 71.3(4)
N1 C2 C4 C6 -108.2(3)
C1 C3 C4 C2 -1.5(3)
C5 C3 C4 C2 -116.3(3)
C1 C3 C4 C6 114.8(2)
C5 C3 C4 C6 0.0(3)
C6 O3 C5 C9 176.7(2)
C6 O3 C5 C7 48.5(2)
C6 O3 C5 C3 -59.9(2)
C1 C3 C5 O3 -73.9(3)
C4 C3 C5 O3 36.5(3)
C1 C3 C5 C9 45.8(4)
C4 C3 C5 C9 156.2(3)
C1 C3 C5 C7 -180.0(2)
C4 C3 C5 C7 -69.5(3)
C5 O3 C6 C8 -49.0(2)
C5 O3 C6 C4 60.4(2)
C2 C4 C6 O3 75.3(3)
C3 C4 C6 O3 -35.9(3)
C2 C4 C6 C8 -178.6(2)
C3 C4 C6 C8 70.2(3)
O3 C5 C7 C8 -31.1(3)
C9 C5 C7 C8 -154.1(3)
C3 C5 C7 C8 73.2(3)
C5 C7 C8 C6 -0.7(3)
O3 C6 C8 C7 31.8(3)
C4 C6 C8 C7 -73.1(3)
C12 O4 C9 C10 0.8(3)
C12 O4 C9 C5 -177.2(2)
O3 C5 C9 C10 -1.6(4)
C7 C5 C9 C10 117.0(4)
C3 C5 C9 C10 -115.1(4)
O3 C5 C9 O4 175.7(2)
C7 C5 C9 O4 -65.7(3)
C3 C5 C9 O4 62.2(3)
O4 C9 C10 C11 -0.4(3)
C5 C9 C10 C11 177.0(3)
C9 C10 C11 C12 -0.1(3)
C10 C11 C12 O4 0.6(3)
C10 C11 C12 C13 -179.9(3)
C9 O4 C12 C11 -0.9(3)
C9 O4 C12 C13 179.6(2)
C16 O5 C13 C14 0.5(3)
C16 O5 C13 C12 -179.7(2)
C11 C12 C13 C14 -178.1(3)
O4 C12 C13 C14 1.3(5)
C11 C12 C13 O5 2.1(5)
O4 C12 C13 O5 -178.5(2)
O5 C13 C14 C15 -0.5(3)
C12 C13 C14 C15 179.7(3)
C13 C14 C15 C16 0.2(4)
C14 C15 C16 O5 0.1(4)
C13 O5 C16 C15 -0.3(3)
